data_8105246
loop_
_publ_author_name
'Lo, Kong Mun'
'Mun, Lee See'
'Tiekink, Edward R.T.'

_publ_section_title
;
 Crystal structure of (N-benzyl-N-methyl-dithiocarbamato-\k2
 S,S&#x2032;)di(4-chlorobenzyl)chloridotin(IV), C23H22Cl3NS2Sn
;
_journal_issue 3
_journal_name_full 'Zeitschrift f\"ur Kristallographie - New Crystal Structures'
_journal_page_first 647
_journal_page_last 649
_journal_paper_doi 10.1515/ncrs-2019-0881
_journal_volume 235
_journal_year 2020
_chemical_formula_moiety 'C23 H22 Cl3 N S2 Sn'
_chemical_formula_sum 'C23 H22 Cl3 N S2 Sn'
_chemical_formula_weight 601.57
_space_group_crystal_system triclinic
_space_group_IT_number 2
_space_group_name_Hall '-P 1'
_space_group_name_H-M_alt 'P -1'
_atom_sites_solution_hydrogens geom
_atom_sites_solution_primary direct
_atom_sites_solution_secondary difmap
_audit_creation_method SHELXL-2018/3
_cell_angle_alpha 99.4270(10)
_cell_angle_beta 94.2470(10)
_cell_angle_gamma 95.8170(10)
_cell_formula_units_Z 2
_cell_length_a 9.39540(10)
_cell_length_b 10.27470(10)
_cell_length_c 12.8743(2)
_cell_measurement_reflns_used 22327
_cell_measurement_temperature 100(2)
_cell_measurement_theta_max 76.3670
_cell_measurement_theta_min 3.4770
_cell_volume 1214.51(3)
_computing_cell_refinement 'CrysAlisPro [1]'
_computing_data_collection 'CrysAlisPro [1]'
_computing_data_reduction 'CrysAlisPro [1]'
_computing_molecular_graphics 'ORTEP-3 for Windows [4]'
_computing_publication_material 'SHELXL-2018/3 [3]'
_computing_structure_refinement 'SHELXL-2018/3 [3]'
_computing_structure_solution 'SHELXT 2014/5 [2]'
_diffrn_ambient_temperature 100(2)
_diffrn_detector_area_resol_mean 5.2558
_diffrn_measured_fraction_theta_full 1.000
_diffrn_measured_fraction_theta_max 1.000
_diffrn_measurement_device_type 'XtaLAB Synergy, Dualflex, AtlasS2'
_diffrn_measurement_method '\w scans'
_diffrn_radiation_type CuK\a
_diffrn_radiation_wavelength 1.54184
_diffrn_reflns_av_R_equivalents 0.0386
_diffrn_reflns_av_unetI/netI 0.0209
_diffrn_reflns_Laue_measured_fraction_full 1.000
_diffrn_reflns_Laue_measured_fraction_max 1.000
_diffrn_reflns_limit_h_max 11
_diffrn_reflns_limit_h_min -11
_diffrn_reflns_limit_k_max 12
_diffrn_reflns_limit_k_min -12
_diffrn_reflns_limit_l_max 15
_diffrn_reflns_limit_l_min -14
_diffrn_reflns_number 28919
_diffrn_reflns_point_group_measured_fraction_full 1.000
_diffrn_reflns_point_group_measured_fraction_max 1.000
_diffrn_reflns_theta_full 67.073
_diffrn_reflns_theta_max 67.073
_diffrn_reflns_theta_min 3.495
_diffrn_source 'micro-focus sealed X-ray tube'
_exptl_absorpt_coefficient_mu 13.094
_exptl_absorpt_correction_T_max 1.000
_exptl_absorpt_correction_T_min 0.768
_exptl_absorpt_correction_type gaussian
_exptl_absorpt_process_details 'CrysAlisPro [1]'
_exptl_crystal_colour colourless
_exptl_crystal_density_diffrn 1.645
_exptl_crystal_description prism
_exptl_crystal_F_000 600
_exptl_crystal_size_max 0.136
_exptl_crystal_size_mid 0.072
_exptl_crystal_size_min 0.041
_refine_diff_density_max 0.364
_refine_diff_density_min -0.312
_refine_diff_density_rms 0.064
_refine_ls_extinction_coef .
_refine_ls_extinction_method none
_refine_ls_goodness_of_fit_ref 1.022
_refine_ls_hydrogen_treatment constr
_refine_ls_matrix_type full
_refine_ls_number_parameters 272
_refine_ls_number_reflns 4335
_refine_ls_number_restraints 0
_refine_ls_restrained_S_all 1.022
_refine_ls_R_factor_all 0.0173
_refine_ls_R_factor_gt 0.0167
_refine_ls_shift/su_max 0.002
_refine_ls_shift/su_mean 0.000
_refine_ls_structure_factor_coef Fsqd
_refine_ls_weighting_details 'w=1/[\s^2^(Fo^2^)+(0.0262P)^2^+0.4558P] where P=(Fo^2^+2Fc^2^)/3'
_refine_ls_weighting_scheme calc
_refine_ls_wR_factor_gt 0.0442
_refine_ls_wR_factor_ref 0.0446
_reflns_Friedel_coverage 0.000
_reflns_Friedel_fraction_full .
_reflns_Friedel_fraction_max .
_reflns_number_gt 4229
_reflns_number_total 4335
_reflns_threshold_expression 'I > 2\s(I)'
_cod_data_source_file suppl_ncrs-2019-0881_suppl.cif
_cod_data_source_block shelx
_cod_database_code 8105246
_shelx_shelxl_version_number 2018/3
_shelx_space_group_comment
;
The symmetry employed for this shelxl refinement is uniquely defined
by the following loop, which should always be used as a source of
symmetry information in preference to the above space-group names.
They are only intended as comments.
;
_shelx_estimated_absorpt_t_min 0.269
_shelx_estimated_absorpt_t_max 0.616

loop_
_space_group_symop_operation_xyz
'x, y, z'
'-x, -y, -z'

loop_
_atom_site_label
_atom_site_type_symbol
_atom_site_fract_x
_atom_site_fract_y
_atom_site_fract_z
_atom_site_U_iso_or_equiv
_atom_site_adp_type
_atom_site_occupancy
_atom_site_site_symmetry_order
_atom_site_calc_flag
_atom_site_refinement_flags_posn
_atom_site_refinement_flags_adp
_atom_site_refinement_flags_occupancy
_atom_site_disorder_assembly
_atom_site_disorder_group
Sn Sn 0.24001(2) 0.67949(2) 0.82179(2) 0.01528(5) Uani 1 1 d . . . . .
Cl1 Cl 0.42842(5) 0.69311(4) 0.96736(3) 0.02267(9) Uani 1 1 d . . . . .
Cl2 Cl 0.36285(6) 0.01355(4) 0.62114(4) 0.03407(12) Uani 1 1 d . . . . .
Cl3 Cl 0.20085(7) 1.01771(5) 1.34520(4) 0.03782(13) Uani 1 1 d . . . . .
S1 S 0.43335(4) 0.65898(4) 0.70412(3) 0.01776(9) Uani 1 1 d . . . . .
S2 S 0.13574(4) 0.67298(4) 0.61763(3) 0.01996(9) Uani 1 1 d . . . . .
N1 N 0.36586(15) 0.68606(14) 0.50664(11) 0.0160(3) Uani 1 1 d . . . . .
C1 C 0.31362(18) 0.67438(16) 0.59734(13) 0.0159(3) Uani 1 1 d . . . . .
C2 C 0.51936(19) 0.68462(19) 0.49239(14) 0.0215(4) Uani 1 1 d . . . . .
H2A H 0.569578 0.774152 0.516010 0.032 Uiso 1 1 calc R U . . .
H2B H 0.531261 0.655538 0.417477 0.032 Uiso 1 1 calc R U . . .
H2C H 0.559676 0.623222 0.534183 0.032 Uiso 1 1 calc R U . . .
C3 C 0.27602(19) 0.70873(17) 0.41364(14) 0.0186(3) Uani 1 1 d . . . . .
H3A H 0.321485 0.786129 0.386580 0.022 Uiso 1 1 calc R U . . .
H3B H 0.180586 0.729327 0.434973 0.022 Uiso 1 1 calc R U . . .
C4 C 0.25738(18) 0.58852(17) 0.32702(13) 0.0173(3) Uani 1 1 d . . . . .
C5 C 0.20382(18) 0.46468(17) 0.34761(14) 0.0179(3) Uani 1 1 d . . . . .
H5 H 0.176170 0.456276 0.415922 0.022 Uiso 1 1 calc R U . . .
C6 C 0.19080(19) 0.35366(18) 0.26856(15) 0.0217(4) Uani 1 1 d . . . . .
H6 H 0.153498 0.269527 0.282662 0.026 Uiso 1 1 calc R U . . .
C7 C 0.2323(2) 0.36537(19) 0.16871(15) 0.0243(4) Uani 1 1 d . . . . .
H7 H 0.225058 0.289033 0.115001 0.029 Uiso 1 1 calc R U . . .
C8 C 0.2840(2) 0.4883(2) 0.14776(14) 0.0243(4) Uani 1 1 d . . . . .
H8 H 0.311027 0.496480 0.079270 0.029 Uiso 1 1 calc R U . . .
C9 C 0.29650(19) 0.59963(19) 0.22639(14) 0.0215(4) Uani 1 1 d . . . . .
H9 H 0.331945 0.683878 0.211488 0.026 Uiso 1 1 calc R U . . .
C10 C 0.12043(19) 0.49561(17) 0.84102(14) 0.0185(3) Uani 1 1 d . . . . .
H10A H 0.121080 0.491312 0.917315 0.022 Uiso 1 1 calc R U . . .
H10B H 0.019339 0.493652 0.812396 0.022 Uiso 1 1 calc R U . . .
C11 C 0.18183(18) 0.37702(17) 0.78584(14) 0.0171(3) Uani 1 1 d . . . . .
C12 C 0.28872(19) 0.31930(17) 0.83693(14) 0.0200(4) Uani 1 1 d . . . . .
H12 H 0.324379 0.357114 0.907542 0.024 Uiso 1 1 calc R U . . .
C13 C 0.3443(2) 0.20765(17) 0.78689(15) 0.0215(4) Uani 1 1 d . . . . .
H13 H 0.417665 0.169818 0.822546 0.026 Uiso 1 1 calc R U . . .
C14 C 0.2912(2) 0.15261(17) 0.68443(15) 0.0219(4) Uani 1 1 d . . . . .
C15 C 0.1855(2) 0.20781(18) 0.63070(14) 0.0227(4) Uani 1 1 d . . . . .
H15 H 0.149900 0.169068 0.560262 0.027 Uiso 1 1 calc R U . . .
C16 C 0.13256(19) 0.32016(18) 0.68117(14) 0.0198(4) Uani 1 1 d . . . . .
H16 H 0.061669 0.359349 0.644204 0.024 Uiso 1 1 calc R U . . .
C17 C 0.1694(2) 0.87214(18) 0.87071(15) 0.0237(4) Uani 1 1 d . . . . .
H17A H 0.229918 0.939862 0.841977 0.028 Uiso 1 1 calc R U . . .
H17B H 0.068989 0.871132 0.840847 0.028 Uiso 1 1 calc R U . . .
C18 C 0.1775(2) 0.90998(17) 0.98866(14) 0.0197(4) Uani 1 1 d . . . . .
C19 C 0.2908(2) 0.99686(18) 1.04470(16) 0.0248(4) Uani 1 1 d . . . . .
H19 H 0.363634 1.034308 1.007462 0.030 Uiso 1 1 calc R U . . .
C20 C 0.2992(2) 1.02984(18) 1.15419(16) 0.0267(4) Uani 1 1 d . . . . .
H20 H 0.377247 1.089089 1.191803 0.032 Uiso 1 1 calc R U . . .
C21 C 0.1929(2) 0.97533(18) 1.20727(15) 0.0246(4) Uani 1 1 d . . . . .
C22 C 0.0783(2) 0.88876(18) 1.15467(16) 0.0259(4) Uani 1 1 d . . . . .
H22 H 0.005375 0.852369 1.192418 0.031 Uiso 1 1 calc R U . . .
C23 C 0.0724(2) 0.85626(18) 1.04539(15) 0.0236(4) Uani 1 1 d . . . . .
H23 H -0.005175 0.795938 1.008360 0.028 Uiso 1 1 calc R U . . .

loop_
_atom_site_aniso_label
_atom_site_aniso_U_11
_atom_site_aniso_U_22
_atom_site_aniso_U_33
_atom_site_aniso_U_23
_atom_site_aniso_U_13
_atom_site_aniso_U_12
Sn 0.01656(7) 0.01593(7) 0.01290(7) 0.00055(4) 0.00132(4) 0.00294(4)
Cl1 0.0223(2) 0.0277(2) 0.01691(19) 0.00121(16) -0.00309(16) 0.00548(16)
Cl2 0.0508(3) 0.0198(2) 0.0324(3) -0.00038(18) 0.0120(2) 0.0098(2)
Cl3 0.0701(4) 0.0253(2) 0.0183(2) 0.00132(18) 0.0021(2) 0.0118(2)
S1 0.01474(19) 0.0234(2) 0.01463(19) 0.00227(15) 0.00037(15) 0.00223(15)
S2 0.01363(19) 0.0286(2) 0.0174(2) 0.00278(16) 0.00162(15) 0.00306(16)
N1 0.0153(7) 0.0169(7) 0.0154(7) 0.0021(5) 0.0003(5) 0.0018(5)
C1 0.0159(8) 0.0134(7) 0.0173(8) 0.0005(6) 0.0005(6) 0.0008(6)
C2 0.0164(9) 0.0274(9) 0.0205(9) 0.0042(7) 0.0039(7) -0.0003(7)
C3 0.0208(9) 0.0190(8) 0.0170(8) 0.0054(7) 0.0002(7) 0.0042(7)
C4 0.0139(8) 0.0228(9) 0.0159(8) 0.0043(7) -0.0003(6) 0.0044(6)
C5 0.0132(8) 0.0231(9) 0.0186(8) 0.0061(7) 0.0012(6) 0.0033(7)
C6 0.0156(8) 0.0208(9) 0.0279(10) 0.0032(7) -0.0018(7) 0.0032(7)
C7 0.0199(9) 0.0285(10) 0.0216(9) -0.0051(7) -0.0041(7) 0.0086(8)
C8 0.0218(9) 0.0364(10) 0.0160(9) 0.0044(8) 0.0016(7) 0.0093(8)
C9 0.0195(9) 0.0258(9) 0.0204(9) 0.0080(7) 0.0014(7) 0.0029(7)
C10 0.0171(8) 0.0200(8) 0.0190(8) 0.0044(7) 0.0036(7) 0.0019(7)
C11 0.0147(8) 0.0164(8) 0.0197(8) 0.0032(7) 0.0041(6) -0.0029(6)
C12 0.0219(9) 0.0196(8) 0.0173(8) 0.0022(7) -0.0006(7) 0.0001(7)
C13 0.0229(9) 0.0180(8) 0.0245(9) 0.0064(7) 0.0014(7) 0.0024(7)
C14 0.0273(10) 0.0147(8) 0.0240(9) 0.0020(7) 0.0091(7) 0.0002(7)
C15 0.0262(10) 0.0237(9) 0.0157(8) 0.0000(7) 0.0037(7) -0.0053(7)
C16 0.0171(8) 0.0233(9) 0.0187(9) 0.0052(7) 0.0008(7) -0.0015(7)
C17 0.0315(10) 0.0184(8) 0.0220(9) 0.0019(7) 0.0019(8) 0.0091(7)
C18 0.0243(9) 0.0142(8) 0.0209(9) 0.0007(7) 0.0011(7) 0.0074(7)
C19 0.0248(10) 0.0191(9) 0.0292(10) -0.0003(7) 0.0062(8) 0.0014(7)
C20 0.0268(10) 0.0200(9) 0.0292(10) -0.0040(7) -0.0032(8) 0.0002(7)
C21 0.0378(11) 0.0170(8) 0.0194(9) 0.0010(7) 0.0010(8) 0.0098(8)
C22 0.0300(10) 0.0218(9) 0.0269(10) 0.0042(8) 0.0097(8) 0.0025(8)
C23 0.0215(9) 0.0206(9) 0.0267(10) 0.0004(7) -0.0002(7) 0.0001(7)

loop_
_atom_type_symbol
_atom_type_description
_atom_type_scat_dispersion_real
_atom_type_scat_dispersion_imag
_atom_type_scat_source
C C 0.0181 0.0091 'International Tables Vol C Tables 4.2.6.8 and 6.1.1.4'
H H 0.0000 0.0000 'International Tables Vol C Tables 4.2.6.8 and 6.1.1.4'
Cl Cl 0.3639 0.7018 'International Tables Vol C Tables 4.2.6.8 and 6.1.1.4'
N N 0.0311 0.0180 'International Tables Vol C Tables 4.2.6.8 and 6.1.1.4'
S S 0.3331 0.5567 'International Tables Vol C Tables 4.2.6.8 and 6.1.1.4'
Sn Sn 0.0259 5.4591 'International Tables Vol C Tables 4.2.6.8 and 6.1.1.4'

loop_
_geom_angle_atom_site_label_1
_geom_angle_atom_site_label_2
_geom_angle_atom_site_label_3
_geom_angle
_geom_angle_site_symmetry_1
_geom_angle_site_symmetry_3
C10 Sn C17 123.28(7) . .
C10 Sn S1 115.91(5) . .
C17 Sn S1 119.37(6) . .
C10 Sn Cl1 97.98(5) . .
C17 Sn Cl1 97.31(5) . .
S1 Sn Cl1 86.151(14) . .
C10 Sn S2 96.15(5) . .
C17 Sn S2 91.65(5) . .
S1 Sn S2 69.467(13) . .
Cl1 Sn S2 155.323(14) . .
C1 S1 Sn 90.04(6) . .
C1 S2 Sn 82.23(6) . .
C1 N1 C2 122.34(14) . .
C1 N1 C3 122.60(14) . .
C2 N1 C3 114.97(14) . .
N1 C1 S2 124.24(13) . .
N1 C1 S1 118.16(13) . .
S2 C1 S1 117.61(10) . .
N1 C2 H2A 109.5 . .
N1 C2 H2B 109.5 . .
H2A C2 H2B 109.5 . .
N1 C2 H2C 109.5 . .
H2A C2 H2C 109.5 . .
H2B C2 H2C 109.5 . .
N1 C3 C4 111.28(14) . .
N1 C3 H3A 109.4 . .
C4 C3 H3A 109.4 . .
N1 C3 H3B 109.4 . .
C4 C3 H3B 109.4 . .
H3A C3 H3B 108.0 . .
C5 C4 C9 119.35(16) . .
C5 C4 C3 120.32(15) . .
C9 C4 C3 120.32(16) . .
C6 C5 C4 120.14(17) . .
C6 C5 H5 119.9 . .
C4 C5 H5 119.9 . .
C5 C6 C7 120.10(17) . .
C5 C6 H6 120.0 . .
C7 C6 H6 120.0 . .
C8 C7 C6 119.87(17) . .
C8 C7 H7 120.1 . .
C6 C7 H7 120.1 . .
C7 C8 C9 120.22(17) . .
C7 C8 H8 119.9 . .
C9 C8 H8 119.9 . .
C8 C9 C4 120.31(17) . .
C8 C9 H9 119.8 . .
C4 C9 H9 119.8 . .
C11 C10 Sn 111.99(11) . .
C11 C10 H10A 109.2 . .
Sn C10 H10A 109.2 . .
C11 C10 H10B 109.2 . .
Sn C10 H10B 109.2 . .
H10A C10 H10B 107.9 . .
C12 C11 C16 118.01(16) . .
C12 C11 C10 121.17(16) . .
C16 C11 C10 120.81(16) . .
C13 C12 C11 121.51(16) . .
C13 C12 H12 119.2 . .
C11 C12 H12 119.2 . .
C14 C13 C12 118.91(17) . .
C14 C13 H13 120.5 . .
C12 C13 H13 120.5 . .
C13 C14 C15 121.25(16) . .
C13 C14 Cl2 118.82(15) . .
C15 C14 Cl2 119.91(14) . .
C16 C15 C14 119.13(17) . .
C16 C15 H15 120.4 . .
C14 C15 H15 120.4 . .
C15 C16 C11 121.16(17) . .
C15 C16 H16 119.4 . .
C11 C16 H16 119.4 . .
C18 C17 Sn 112.21(12) . .
C18 C17 H17A 109.2 . .
Sn C17 H17A 109.2 . .
C18 C17 H17B 109.2 . .
Sn C17 H17B 109.2 . .
H17A C17 H17B 107.9 . .
C19 C18 C23 118.16(17) . .
C19 C18 C17 121.32(17) . .
C23 C18 C17 120.51(17) . .
C20 C19 C18 121.16(18) . .
C20 C19 H19 119.4 . .
C18 C19 H19 119.4 . .
C21 C20 C19 118.92(18) . .
C21 C20 H20 120.5 . .
C19 C20 H20 120.5 . .
C20 C21 C22 121.80(18) . .
C20 C21 Cl3 119.46(15) . .
C22 C21 Cl3 118.74(16) . .
C23 C22 C21 118.39(18) . .
C23 C22 H22 120.8 . .
C21 C22 H22 120.8 . .
C22 C23 C18 121.56(17) . .
C22 C23 H23 119.2 . .
C18 C23 H23 119.2 . .

loop_
_geom_bond_atom_site_label_1
_geom_bond_atom_site_label_2
_geom_bond_distance
_geom_bond_site_symmetry_2
Sn C10 2.1581(17) .
Sn C17 2.1622(17) .
Sn S1 2.4535(4) .
Sn Cl1 2.4572(4) .
Sn S2 2.7240(4) .
Cl2 C14 1.7476(18) .
Cl3 C21 1.7518(19) .
S1 C1 1.7488(17) .
S2 C1 1.7095(17) .
N1 C1 1.318(2) .
N1 C2 1.468(2) .
N1 C3 1.477(2) .
C2 H2A 0.9800 .
C2 H2B 0.9800 .
C2 H2C 0.9800 .
C3 C4 1.509(2) .
C3 H3A 0.9900 .
C3 H3B 0.9900 .
C4 C5 1.394(3) .
C4 C9 1.392(3) .
C5 C6 1.387(3) .
C5 H5 0.9500 .
C6 C7 1.391(3) .
C6 H6 0.9500 .
C7 C8 1.382(3) .
C7 H7 0.9500 .
C8 C9 1.387(3) .
C8 H8 0.9500 .
C9 H9 0.9500 .
C10 C11 1.497(2) .
C10 H10A 0.9900 .
C10 H10B 0.9900 .
C11 C12 1.394(3) .
C11 C16 1.402(3) .
C12 C13 1.390(3) .
C12 H12 0.9500 .
C13 C14 1.382(3) .
C13 H13 0.9500 .
C14 C15 1.388(3) .
C15 C16 1.386(3) .
C15 H15 0.9500 .
C16 H16 0.9500 .
C17 C18 1.499(2) .
C17 H17A 0.9900 .
C17 H17B 0.9900 .
C18 C19 1.390(3) .
C18 C23 1.393(3) .
C19 C20 1.389(3) .
C19 H19 0.9500 .
C20 C21 1.376(3) .
C20 H20 0.9500 .
C21 C22 1.382(3) .
C22 C23 1.387(3) .
C22 H22 0.9500 .
C23 H23 0.9500 .

loop_
_geom_torsion_atom_site_label_1
_geom_torsion_atom_site_label_2
_geom_torsion_atom_site_label_3
_geom_torsion_atom_site_label_4
_geom_torsion
_geom_torsion_site_symmetry_1
_geom_torsion_site_symmetry_2
_geom_torsion_site_symmetry_3
_geom_torsion_site_symmetry_4
C2 N1 C1 S2 -179.00(13) . . . .
C3 N1 C1 S2 4.4(2) . . . .
C2 N1 C1 S1 0.9(2) . . . .
C3 N1 C1 S1 -175.75(12) . . . .
Sn S2 C1 N1 -172.80(15) . . . .
Sn S2 C1 S1 7.32(8) . . . .
Sn S1 C1 N1 172.06(13) . . . .
Sn S1 C1 S2 -8.05(9) . . . .
C1 N1 C3 C4 -110.78(18) . . . .
C2 N1 C3 C4 72.36(18) . . . .
N1 C3 C4 C5 54.9(2) . . . .
N1 C3 C4 C9 -123.61(17) . . . .
C9 C4 C5 C6 0.5(3) . . . .
C3 C4 C5 C6 -178.11(16) . . . .
C4 C5 C6 C7 0.5(3) . . . .
C5 C6 C7 C8 -1.2(3) . . . .
C6 C7 C8 C9 0.9(3) . . . .
C7 C8 C9 C4 0.1(3) . . . .
C5 C4 C9 C8 -0.8(3) . . . .
C3 C4 C9 C8 177.78(16) . . . .
Sn C10 C11 C12 89.05(17) . . . .
Sn C10 C11 C16 -91.37(17) . . . .
C16 C11 C12 C13 -0.8(3) . . . .
C10 C11 C12 C13 178.76(17) . . . .
C11 C12 C13 C14 -0.5(3) . . . .
C12 C13 C14 C15 0.9(3) . . . .
C12 C13 C14 Cl2 179.20(14) . . . .
C13 C14 C15 C16 -0.1(3) . . . .
Cl2 C14 C15 C16 -178.31(14) . . . .
C14 C15 C16 C11 -1.3(3) . . . .
C12 C11 C16 C15 1.7(3) . . . .
C10 C11 C16 C15 -177.86(16) . . . .
Sn C17 C18 C19 100.42(18) . . . .
Sn C17 C18 C23 -78.17(19) . . . .
C23 C18 C19 C20 -0.2(3) . . . .
C17 C18 C19 C20 -178.83(17) . . . .
C18 C19 C20 C21 -0.2(3) . . . .
C19 C20 C21 C22 0.1(3) . . . .
C19 C20 C21 Cl3 -179.15(14) . . . .
C20 C21 C22 C23 0.4(3) . . . .
Cl3 C21 C22 C23 179.65(14) . . . .
C21 C22 C23 C18 -0.8(3) . . . .
C19 C18 C23 C22 0.7(3) . . . .
C17 C18 C23 C22 179.36(17) . . . .
